data_4089208
loop_
_publ_author_name
'Grandl, Markus'
'Rudolf, Benjamin'
'Sun, Yu'
'Bechtel, Dominique F.'
'Pierik, Antonio J.'
'Pammer, Frank'

_publ_section_title
;
 Intramolecular N\\rightarrow B Coordination as a Stabilizing Scaffold for
 \p-Conjugated Radical Anions with Tunable Redox Potentials
;
_journal_issue 14
_journal_name_full Organometallics
_journal_page_first 2527
_journal_paper_doi 10.1021/acs.organomet.6b00916
_journal_volume 36
_journal_year 2017
_chemical_formula_sum 'C58 H36 B2 Co F20 N2'
_chemical_formula_weight 1221.44
_space_group_crystal_system triclinic
_space_group_IT_number 2
_space_group_name_Hall '-P 1'
_space_group_name_H-M_alt 'P -1'
_atom_sites_solution_hydrogens geom
_atom_sites_solution_primary direct
_atom_sites_solution_secondary difmap
_audit_creation_method SHELXL-2014/7
_cell_angle_alpha 65.719(14)
_cell_angle_beta 86.361(11)
_cell_angle_gamma 68.329(14)
_cell_formula_units_Z 1
_cell_length_a 10.0151(15)
_cell_length_b 12.0690(18)
_cell_length_c 12.6447(17)
_cell_measurement_reflns_used 2595
_cell_measurement_temperature 150(2)
_cell_measurement_theta_max 26.8310
_cell_measurement_theta_min 3.2810
_cell_volume 1287.7(4)
_computing_cell_refinement 'CrysAlisPro 1.171.38.43 (Rigaku OD, 2015)'
_computing_data_collection 'CrysAlisPro 1.171.38.43 (Rigaku OD, 2015)'
_computing_data_reduction 'CrysAlisPro 1.171.38.43 (Rigaku OD, 2015)'
_computing_structure_refinement 'SHELXL-2014/7 (Sheldrick, 2014)'
_computing_structure_solution 'SIR92 (Giacovazzo et al., 1994)'
_diffrn_ambient_temperature 150(2)
_diffrn_detector_area_resol_mean 10.3385
_diffrn_measured_fraction_theta_full 0.998
_diffrn_measured_fraction_theta_max 0.840
_diffrn_measurement_device_type 'SuperNova, Dual, Cu at zero, Atlas'
_diffrn_measurement_method '\w scans'
_diffrn_radiation_type 'Mo K\a'
_diffrn_radiation_wavelength 0.71073
_diffrn_reflns_av_R_equivalents 0.0573
_diffrn_reflns_av_unetI/netI 0.1034
_diffrn_reflns_Laue_measured_fraction_full 0.998
_diffrn_reflns_Laue_measured_fraction_max 0.840
_diffrn_reflns_limit_h_max 10
_diffrn_reflns_limit_h_min -12
_diffrn_reflns_limit_k_max 15
_diffrn_reflns_limit_k_min -15
_diffrn_reflns_limit_l_max 16
_diffrn_reflns_limit_l_min -15
_diffrn_reflns_number 11620
_diffrn_reflns_point_group_measured_fraction_full 0.998
_diffrn_reflns_point_group_measured_fraction_max 0.840
_diffrn_reflns_theta_full 25.242
_diffrn_reflns_theta_max 29.455
_diffrn_reflns_theta_min 2.969
_diffrn_source 'micro-focus sealed X-ray tube'
_exptl_absorpt_coefficient_mu 0.449
_exptl_absorpt_correction_T_max 1.00000
_exptl_absorpt_correction_T_min 0.89966
_exptl_absorpt_correction_type multi-scan
_exptl_absorpt_process_details
;
CrysAlisPro 1.171.38.43 (Rigaku Oxford Diffraction, 2015)
Empirical absorption correction using spherical harmonics,
 implemented in SCALE3 ABSPACK scaling algorithm.
;
_exptl_crystal_colour green
_exptl_crystal_density_diffrn 1.575
_exptl_crystal_description 'transparent plate'
_exptl_crystal_F_000 615
_exptl_crystal_size_max 0.308
_exptl_crystal_size_mid 0.145
_exptl_crystal_size_min 0.090
_refine_diff_density_max 0.910
_refine_diff_density_min -0.557
_refine_diff_density_rms 0.107
_refine_ls_extinction_method none
_refine_ls_goodness_of_fit_ref 1.031
_refine_ls_hydrogen_treatment constr
_refine_ls_matrix_type full
_refine_ls_number_parameters 378
_refine_ls_number_reflns 6004
_refine_ls_number_restraints 0
_refine_ls_restrained_S_all 1.031
_refine_ls_R_factor_all 0.1334
_refine_ls_R_factor_gt 0.0751
_refine_ls_shift/su_max 0.000
_refine_ls_shift/su_mean 0.000
_refine_ls_structure_factor_coef Fsqd
_refine_ls_weighting_details 'w=1/[\s^2^(Fo^2^)+(0.0999P)^2^+0.2589P] where P=(Fo^2^+2Fc^2^)/3'
_refine_ls_weighting_scheme calc
_refine_ls_wR_factor_gt 0.1722
_refine_ls_wR_factor_ref 0.2201
_reflns_Friedel_coverage 0.000
_reflns_number_gt 3447
_reflns_number_total 6004
_reflns_threshold_expression 'I > 2\s(I)'
_cod_data_source_file om6b00916_si_002.cif
_cod_data_source_block shelx
_cod_database_code 4089208
_shelx_shelxl_version_number 2014/7
_shelx_space_group_comment
;
The symmetry employed for this shelxl refinement is uniquely defined
by the following loop, which should always be used as a source of
symmetry information in preference to the above space-group names.
They are only intended as comments.
;
_shelx_estimated_absorpt_t_min 0.874
_shelx_estimated_absorpt_t_max 0.961

loop_
_space_group_symop_operation_xyz
'x, y, z'
'-x, -y, -z'

loop_
_atom_site_label
_atom_site_type_symbol
_atom_site_fract_x
_atom_site_fract_y
_atom_site_fract_z
_atom_site_U_iso_or_equiv
_atom_site_adp_type
_atom_site_occupancy
_atom_site_site_symmetry_order
_atom_site_calc_flag
_atom_site_refinement_flags_posn
_atom_site_refinement_flags_adp
_atom_site_refinement_flags_occupancy
C1 C 0.6477(4) 0.2668(4) -0.0338(3) 0.0209(8) Uani 1 1 d . . .
C2 C 0.5006(4) 0.3427(4) -0.0587(3) 0.0265(9) Uani 1 1 d . . .
H2 H 0.4646 0.4235 -0.0511 0.032 Uiso 1 1 calc R U .
C3 C 0.4058(4) 0.3025(4) -0.0944(3) 0.0314(9) Uani 1 1 d . . .
H3 H 0.3056 0.3557 -0.1108 0.038 Uiso 1 1 calc R U .
C4 C 0.4555(4) 0.1859(4) -0.1065(3) 0.0303(9) Uani 1 1 d . . .
H4 H 0.3898 0.1584 -0.1304 0.036 Uiso 1 1 calc R U .
C5 C 0.6025(4) 0.1087(4) -0.0835(3) 0.0256(8) Uani 1 1 d . . .
H5 H 0.6374 0.0287 -0.0926 0.031 Uiso 1 1 calc R U .
C6 C 0.6995(4) 0.1488(4) -0.0470(3) 0.0218(8) Uani 1 1 d . . .
C7 C 0.7542(4) 0.3012(4) 0.0138(3) 0.0217(8) Uani 1 1 d . . .
H7 H 0.7000 0.3704 0.0417 0.026 Uiso 1 1 calc R U .
C8 C 0.8433(4) 0.3561(4) -0.0869(3) 0.0254(8) Uani 1 1 d . . .
H8 H 0.8627 0.3027 -0.1332 0.030 Uiso 1 1 calc R U .
C9 C 0.9888(4) 0.3502(4) -0.0509(3) 0.0324(10) Uani 1 1 d . . .
H9A H 0.9738 0.4077 -0.0110 0.049 Uiso 1 1 calc R U .
H9B H 1.0383 0.3793 -0.1204 0.049 Uiso 1 1 calc R U .
H9C H 1.0479 0.2598 0.0019 0.049 Uiso 1 1 calc R U .
C10 C 0.7509(5) 0.4970(4) -0.1685(4) 0.0396(11) Uani 1 1 d . . .
H10A H 0.8036 0.5291 -0.2349 0.059 Uiso 1 1 calc R U .
H10B H 0.7293 0.5528 -0.1262 0.059 Uiso 1 1 calc R U .
H10C H 0.6605 0.4997 -0.1968 0.059 Uiso 1 1 calc R U .
C11 C 0.7316(4) 0.1008(4) 0.2079(3) 0.0226(8) Uani 1 1 d . . .
C12 C 0.6218(4) 0.1779(4) 0.2496(3) 0.0257(8) Uani 1 1 d . . .
C13 C 0.5197(4) 0.1364(4) 0.3157(3) 0.0335(10) Uani 1 1 d . . .
C14 C 0.5277(4) 0.0116(4) 0.3459(3) 0.0341(10) Uani 1 1 d . . .
C15 C 0.6365(5) -0.0708(4) 0.3106(3) 0.0314(10) Uani 1 1 d . . .
C16 C 0.7348(4) -0.0252(4) 0.2431(3) 0.0258(8) Uani 1 1 d . . .
C17 C 0.9441(4) 0.1709(4) 0.2216(3) 0.0237(8) Uani 1 1 d . . .
C18 C 1.0309(4) 0.0573(4) 0.3149(3) 0.0261(8) Uani 1 1 d . . .
C19 C 1.1036(4) 0.0566(4) 0.4046(3) 0.0307(10) Uani 1 1 d . . .
C20 C 1.0893(4) 0.1726(5) 0.4064(3) 0.0336(10) Uani 1 1 d . . .
C21 C 1.0008(4) 0.2879(4) 0.3194(3) 0.0298(9) Uani 1 1 d . . .
C22 C 0.9321(4) 0.2846(4) 0.2297(3) 0.0251(8) Uani 1 1 d . . .
C23 C 0.8548(4) 0.0688(3) -0.0217(3) 0.0198(8) Uani 1 1 d . . .
C24 C 1.0762(4) 0.0049(3) 0.0796(3) 0.0208(8) Uani 1 1 d . . .
H24 H 1.1325 0.0086 0.1349 0.025 Uiso 1 1 calc R U .
C25 C 0.3044(6) 0.5191(6) 0.5528(6) 0.0724(18) Uani 1 1 d . . .
H25 H 0.2781 0.4512 0.6090 0.087 Uiso 1 1 calc R U .
C26 C 0.3005(8) 0.5484(15) 0.4404(10) 0.147(5) Uani 1 1 d . . .
H26 H 0.2734 0.5059 0.4016 0.176 Uiso 1 1 calc R U .
C27 C 0.3425(13) 0.6504(13) 0.3917(9) 0.194(9) Uani 1 1 d . . .
H27 H 0.3458 0.6948 0.3103 0.232 Uiso 1 1 calc R U .
C28 C 0.3782(12) 0.6805(9) 0.4707(17) 0.186(8) Uani 1 1 d . . .
H28 H 0.4159 0.7458 0.4591 0.224 Uiso 1 1 calc R U .
C29 C 0.3492(8) 0.5956(8) 0.5767(7) 0.093(2) Uani 1 1 d . . .
H29 H 0.3600 0.5943 0.6513 0.112 Uiso 1 1 calc R U .
N1 N 0.9311(3) 0.0741(3) 0.0640(2) 0.0204(7) Uani 1 1 d . . .
F12 F 0.6096(2) 0.3007(2) 0.22620(18) 0.0354(6) Uani 1 1 d . . .
F13 F 0.4165(3) 0.2160(3) 0.3532(2) 0.0513(8) Uani 1 1 d . . .
F14 F 0.4310(3) -0.0314(3) 0.4114(2) 0.0525(8) Uani 1 1 d . . .
F15 F 0.6492(3) -0.1958(2) 0.3457(2) 0.0429(7) Uani 1 1 d . . .
F16 F 0.8381(3) -0.1135(2) 0.21329(19) 0.0356(6) Uani 1 1 d . . .
F18 F 1.0433(2) -0.0616(2) 0.32346(18) 0.0313(5) Uani 1 1 d . . .
F19 F 1.1843(2) -0.0580(3) 0.49137(18) 0.0406(7) Uani 1 1 d . . .
F20 F 1.1557(3) 0.1759(3) 0.49269(19) 0.0475(7) Uani 1 1 d . . .
F21 F 0.9802(3) 0.4030(3) 0.3227(2) 0.0414(6) Uani 1 1 d . . .
F22 F 0.8444(2) 0.4037(2) 0.15190(19) 0.0347(6) Uani 1 1 d . . .
Co1 Co 0.5000 0.5000 0.5000 0.0384(3) Uani 1 2 d S . P
B1 B 0.8451(4) 0.1644(4) 0.1264(3) 0.0223(9) Uani 1 1 d . . .

loop_
_atom_site_aniso_label
_atom_site_aniso_U_11
_atom_site_aniso_U_22
_atom_site_aniso_U_33
_atom_site_aniso_U_23
_atom_site_aniso_U_13
_atom_site_aniso_U_12
C1 0.0153(18) 0.027(2) 0.0189(17) -0.0066(15) 0.0067(13) -0.0112(15)
C2 0.0161(19) 0.027(2) 0.033(2) -0.0124(17) 0.0044(15) -0.0055(16)
C3 0.017(2) 0.038(2) 0.039(2) -0.0189(19) 0.0052(16) -0.0084(18)
C4 0.0133(19) 0.044(3) 0.037(2) -0.0162(18) 0.0037(15) -0.0147(18)
C5 0.0142(19) 0.032(2) 0.033(2) -0.0156(17) 0.0043(15) -0.0091(16)
C6 0.0131(18) 0.029(2) 0.0239(18) -0.0104(15) 0.0062(13) -0.0103(15)
C7 0.0144(18) 0.024(2) 0.0299(19) -0.0138(16) 0.0082(14) -0.0088(15)
C8 0.0187(19) 0.026(2) 0.030(2) -0.0089(16) 0.0054(15) -0.0098(16)
C9 0.022(2) 0.038(2) 0.036(2) -0.0100(18) 0.0073(16) -0.0169(18)
C10 0.023(2) 0.042(3) 0.040(2) -0.005(2) 0.0102(17) -0.0131(19)
C11 0.0145(18) 0.028(2) 0.0233(18) -0.0092(15) 0.0027(14) -0.0074(15)
C12 0.023(2) 0.025(2) 0.0238(19) -0.0077(16) 0.0023(15) -0.0058(16)
C13 0.020(2) 0.038(2) 0.030(2) -0.0101(18) 0.0094(16) -0.0042(18)
C14 0.019(2) 0.047(3) 0.027(2) -0.0037(18) 0.0059(16) -0.0169(19)
C15 0.033(2) 0.034(2) 0.027(2) -0.0046(17) 0.0002(16) -0.0198(19)
C16 0.020(2) 0.031(2) 0.0267(19) -0.0123(16) 0.0068(15) -0.0104(17)
C17 0.0101(18) 0.032(2) 0.030(2) -0.0139(16) 0.0088(14) -0.0079(16)
C18 0.019(2) 0.033(2) 0.029(2) -0.0158(17) 0.0100(15) -0.0104(17)
C19 0.0152(19) 0.045(3) 0.028(2) -0.0105(18) 0.0067(15) -0.0132(18)
C20 0.021(2) 0.060(3) 0.028(2) -0.021(2) 0.0090(16) -0.023(2)
C21 0.020(2) 0.044(3) 0.039(2) -0.027(2) 0.0141(17) -0.0173(19)
C22 0.0120(18) 0.032(2) 0.031(2) -0.0147(17) 0.0043(15) -0.0078(16)
C23 0.0152(18) 0.0230(19) 0.0236(18) -0.0108(15) 0.0038(14) -0.0090(15)
C24 0.0143(18) 0.025(2) 0.0232(18) -0.0084(15) 0.0022(14) -0.0098(15)
C25 0.047(4) 0.076(4) 0.104(5) -0.046(4) 0.041(3) -0.030(3)
C26 0.042(4) 0.285(15) 0.139(8) -0.147(10) -0.013(5) -0.020(7)
C27 0.084(8) 0.151(11) 0.099(7) 0.081(8) 0.031(6) 0.061(8)
C28 0.079(7) 0.049(5) 0.43(2) -0.100(10) 0.107(12) -0.036(5)
C29 0.073(5) 0.114(6) 0.137(6) -0.104(6) 0.041(5) -0.029(5)
N1 0.0129(15) 0.0245(17) 0.0216(15) -0.0072(13) 0.0050(11) -0.0079(13)
F12 0.0292(13) 0.0330(14) 0.0402(13) -0.0184(10) 0.0166(10) -0.0062(11)
F13 0.0323(15) 0.0480(16) 0.0484(15) -0.0112(12) 0.0257(11) -0.0022(12)
F14 0.0272(14) 0.0673(19) 0.0489(15) -0.0047(13) 0.0175(11) -0.0272(13)
F15 0.0494(17) 0.0444(16) 0.0420(13) -0.0125(11) 0.0116(11) -0.0325(13)
F16 0.0399(15) 0.0288(13) 0.0427(13) -0.0186(10) 0.0185(11) -0.0159(11)
F18 0.0230(12) 0.0310(13) 0.0327(12) -0.0095(10) 0.0048(9) -0.0071(10)
F19 0.0217(13) 0.0583(17) 0.0290(12) -0.0058(11) 0.0022(9) -0.0156(12)
F20 0.0408(16) 0.086(2) 0.0334(13) -0.0281(13) 0.0058(11) -0.0388(15)
F21 0.0378(15) 0.0546(17) 0.0530(15) -0.0347(13) 0.0131(11) -0.0274(13)
F22 0.0284(13) 0.0302(13) 0.0460(13) -0.0173(11) 0.0005(10) -0.0093(10)
Co1 0.0356(5) 0.0401(5) 0.0389(5) -0.0168(4) 0.0105(4) -0.0143(4)
B1 0.012(2) 0.024(2) 0.029(2) -0.0112(18) 0.0065(16) -0.0060(17)

loop_
_atom_type_symbol
_atom_type_description
_atom_type_scat_dispersion_real
_atom_type_scat_dispersion_imag
_atom_type_scat_source
C C 0.0033 0.0016 'International Tables Vol C Tables 4.2.6.8 and 6.1.1.4'
H H 0.0000 0.0000 'International Tables Vol C Tables 4.2.6.8 and 6.1.1.4'
N N 0.0061 0.0033 'International Tables Vol C Tables 4.2.6.8 and 6.1.1.4'
F F 0.0171 0.0103 'International Tables Vol C Tables 4.2.6.8 and 6.1.1.4'
Co Co 0.3494 0.9721 'International Tables Vol C Tables 4.2.6.8 and 6.1.1.4'
B B 0.0013 0.0007 'International Tables Vol C Tables 4.2.6.8 and 6.1.1.4'

loop_
_geom_angle_atom_site_label_1
_geom_angle_atom_site_label_2
_geom_angle_atom_site_label_3
_geom_angle
_geom_angle_site_symmetry_1
_geom_angle_site_symmetry_3
C2 C1 C6 118.8(3) . .
C2 C1 C7 123.1(4) . .
C6 C1 C7 117.9(3) . .
C3 C2 C1 121.0(4) . .
C3 C2 H2 119.5 . .
C1 C2 H2 119.5 . .
C4 C3 C2 120.6(4) . .
C4 C3 H3 119.7 . .
C2 C3 H3 119.7 . .
C3 C4 C5 119.6(4) . .
C3 C4 H4 120.2 . .
C5 C4 H4 120.2 . .
C4 C5 C6 120.2(4) . .
C4 C5 H5 119.9 . .
C6 C5 H5 119.9 . .
C1 C6 C5 119.8(3) . .
C1 C6 C23 119.0(3) . .
C5 C6 C23 121.2(3) . .
C1 C7 C8 108.5(3) . .
C1 C7 B1 103.9(3) . .
C8 C7 B1 116.6(3) . .
C1 C7 H7 109.2 . .
C8 C7 H7 109.2 . .
B1 C7 H7 109.2 . .
C9 C8 C10 109.4(3) . .
C9 C8 C7 116.8(3) . .
C10 C8 C7 109.4(3) . .
C9 C8 H8 106.9 . .
C10 C8 H8 106.9 . .
C7 C8 H8 106.9 . .
C8 C9 H9A 109.5 . .
C8 C9 H9B 109.5 . .
H9A C9 H9B 109.5 . .
C8 C9 H9C 109.5 . .
H9A C9 H9C 109.5 . .
H9B C9 H9C 109.5 . .
C8 C10 H10A 109.5 . .
C8 C10 H10B 109.5 . .
H10A C10 H10B 109.5 . .
C8 C10 H10C 109.5 . .
H10A C10 H10C 109.5 . .
H10B C10 H10C 109.5 . .
C16 C11 C12 113.8(3) . .
C16 C11 B1 127.4(3) . .
C12 C11 B1 118.8(3) . .
F12 C12 C13 116.1(4) . .
F12 C12 C11 120.1(3) . .
C13 C12 C11 123.8(4) . .
F13 C13 C14 119.8(3) . .
F13 C13 C12 120.7(4) . .
C14 C13 C12 119.4(4) . .
F14 C14 C13 120.4(4) . .
F14 C14 C15 120.0(4) . .
C13 C14 C15 119.6(3) . .
F15 C15 C14 119.6(4) . .
F15 C15 C16 121.0(4) . .
C14 C15 C16 119.4(4) . .
F16 C16 C15 115.0(4) . .
F16 C16 C11 121.0(3) . .
C15 C16 C11 124.0(4) . .
C22 C17 C18 113.2(3) . .
C22 C17 B1 124.5(3) . .
C18 C17 B1 121.4(3) . .
F18 C18 C19 115.9(3) . .
F18 C18 C17 119.8(3) . .
C19 C18 C17 124.3(4) . .
F19 C19 C20 120.3(4) . .
F19 C19 C18 120.1(4) . .
C20 C19 C18 119.6(4) . .
F20 C20 C19 121.4(4) . .
F20 C20 C21 119.6(4) . .
C19 C20 C21 119.0(4) . .
F21 C21 C20 119.8(4) . .
F21 C21 C22 120.5(4) . .
C20 C21 C22 119.7(4) . .
F22 C22 C17 121.6(3) . .
F22 C22 C21 114.1(3) . .
C17 C22 C21 124.2(4) . .
C24 C23 N1 120.5(3) 2_755 .
C24 C23 C6 122.3(3) 2_755 .
N1 C23 C6 117.2(3) . .
C23 C24 N1 124.2(3) 2_755 .
C23 C24 H24 117.9 2_755 .
N1 C24 H24 117.9 . .
C29 C25 C26 111.0(8) . .
C29 C25 Co1 71.4(4) . .
C26 C25 Co1 69.6(4) . .
C29 C25 H25 124.5 . .
C26 C25 H25 124.5 . .
Co1 C25 H25 126.1 . .
C25 C26 C27 106.0(10) . .
C25 C26 Co1 71.6(4) . .
C27 C26 Co1 69.0(6) . .
C25 C26 H26 127.0 . .
C27 C26 H26 127.0 . .
Co1 C26 H26 124.1 . .
C28 C27 C26 111.1(9) . .
C28 C27 Co1 70.7(7) . .
C26 C27 Co1 70.9(5) . .
C28 C27 H27 124.5 . .
C26 C27 H27 124.5 . .
Co1 C27 H27 125.5 . .
C27 C28 C29 105.2(9) . .
C27 C28 Co1 70.1(6) . .
C29 C28 Co1 71.1(5) . .
C27 C28 H28 127.4 . .
C29 C28 H28 127.4 . .
Co1 C28 H28 123.1 . .
C25 C29 C28 106.7(9) . .
C25 C29 Co1 70.5(4) . .
C28 C29 Co1 67.3(5) . .
C25 C29 H29 126.6 . .
C28 C29 H29 126.6 . .
Co1 C29 H29 127.1 . .
C24 N1 C23 115.2(3) . .
C24 N1 B1 126.6(3) . .
C23 N1 B1 118.1(3) . .
C27 Co1 C27 180.0 . 2_666
C27 Co1 C28 140.9(6) . 2_666
C27 Co1 C28 39.1(6) 2_666 2_666
C27 Co1 C28 39.1(6) . .
C27 Co1 C28 140.9(6) 2_666 .
C28 Co1 C28 180.0 2_666 .
C27 Co1 C26 139.9(5) . 2_666
C27 Co1 C26 40.1(5) 2_666 2_666
C28 Co1 C26 67.6(5) 2_666 2_666
C28 Co1 C26 112.4(5) . 2_666
C27 Co1 C26 40.1(5) . .
C27 Co1 C26 139.9(5) 2_666 .
C28 Co1 C26 112.4(5) 2_666 .
C28 Co1 C26 67.6(5) . .
C26 Co1 C26 180.0 2_666 .
C27 Co1 C25 65.2(4) . .
C27 Co1 C25 114.8(4) 2_666 .
C28 Co1 C25 113.1(4) 2_666 .
C28 Co1 C25 66.9(4) . .
C26 Co1 C25 141.2(3) 2_666 .
C26 Co1 C25 38.8(3) . .
C27 Co1 C25 114.8(4) . 2_666
C27 Co1 C25 65.2(4) 2_666 2_666
C28 Co1 C25 66.9(4) 2_666 2_666
C28 Co1 C25 113.1(4) . 2_666
C26 Co1 C25 38.8(3) 2_666 2_666
C26 Co1 C25 141.2(3) . 2_666
C25 Co1 C25 180.0 . 2_666
C27 Co1 C29 66.1(5) . .
C27 Co1 C29 113.9(5) 2_666 .
C28 Co1 C29 138.4(5) 2_666 .
C28 Co1 C29 41.6(5) . .
C26 Co1 C29 114.1(4) 2_666 .
C26 Co1 C29 65.9(4) . .
C25 Co1 C29 38.1(3) . .
C25 Co1 C29 141.9(3) 2_666 .
C27 Co1 C29 113.9(5) . 2_666
C27 Co1 C29 66.1(5) 2_666 2_666
C28 Co1 C29 41.6(5) 2_666 2_666
C28 Co1 C29 138.4(5) . 2_666
C26 Co1 C29 65.9(4) 2_666 2_666
C26 Co1 C29 114.1(4) . 2_666
C25 Co1 C29 141.9(3) . 2_666
C25 Co1 C29 38.1(3) 2_666 2_666
C29 Co1 C29 180.0(5) . 2_666
N1 B1 C7 101.1(3) . .
N1 B1 C17 115.1(3) . .
C7 B1 C17 118.6(3) . .
N1 B1 C11 108.7(3) . .
C7 B1 C11 110.1(3) . .
C17 B1 C11 103.2(3) . .

loop_
_geom_bond_atom_site_label_1
_geom_bond_atom_site_label_2
_geom_bond_distance
_geom_bond_site_symmetry_2
C1 C2 1.391(5) .
C1 C6 1.401(5) .
C1 C7 1.513(5) .
C2 C3 1.384(5) .
C2 H2 0.9500 .
C3 C4 1.379(6) .
C3 H3 0.9500 .
C4 C5 1.393(5) .
C4 H4 0.9500 .
C5 C6 1.406(5) .
C5 H5 0.9500 .
C6 C23 1.468(5) .
C7 C8 1.568(5) .
C7 B1 1.643(5) .
C7 H7 1.0000 .
C8 C9 1.522(5) .
C8 C10 1.526(5) .
C8 H8 1.0000 .
C9 H9A 0.9800 .
C9 H9B 0.9800 .
C9 H9C 0.9800 .
C10 H10A 0.9800 .
C10 H10B 0.9800 .
C10 H10C 0.9800 .
C11 C16 1.386(5) .
C11 C12 1.389(5) .
C11 B1 1.670(5) .
C12 F12 1.345(4) .
C12 C13 1.385(5) .
C13 F13 1.339(5) .
C13 C14 1.366(6) .
C14 F14 1.344(4) .
C14 C15 1.370(6) .
C15 F15 1.344(5) .
C15 C16 1.381(5) .
C16 F16 1.347(4) .
C17 C22 1.379(5) .
C17 C18 1.396(5) .
C17 B1 1.650(6) .
C18 F18 1.352(5) .
C18 C19 1.381(5) .
C19 F19 1.345(5) .
C19 C20 1.364(6) .
C20 F20 1.336(4) .
C20 C21 1.373(6) .
C21 F21 1.345(5) .
C21 C22 1.385(5) .
C22 F22 1.349(4) .
C23 C24 1.349(5) 2_755
C23 N1 1.401(4) .
C24 C23 1.349(5) 2_755
C24 N1 1.361(4) .
C24 H24 0.9500 .
C25 C29 1.303(9) .
C25 C26 1.315(11) .
C25 Co1 1.990(6) .
C25 H25 0.9500 .
C26 C27 1.341(17) .
C26 Co1 1.967(7) .
C26 H26 0.9500 .
C27 C28 1.30(2) .
C27 Co1 1.942(8) .
C27 H27 0.9500 .
C28 C29 1.404(16) .
C28 Co1 1.950(9) .
C28 H28 0.9500 .
C29 Co1 2.000(6) .
C29 H29 0.9500 .
N1 B1 1.575(5) .
Co1 C27 1.942(8) 2_666
Co1 C28 1.950(9) 2_666
Co1 C26 1.967(7) 2_666
Co1 C25 1.990(6) 2_666
Co1 C29 2.000(6) 2_666
